data_7246909
loop_
_publ_author_name
'Thu\'ery, Pierre'
'Atoini, Youssef'
'Harrowfield, Jack'

_publ_section_title
;
 Triple-armed aliphatic tricarboxylic acids as sources of ligands for
 uranyl ion: influence of bridgehead functionalization
;
_journal_issue 27
_journal_name_full CrystEngComm
_journal_page_first 3904
_journal_page_last 3915
_journal_paper_doi 10.1039/D3CE00526G
_journal_volume 25
_journal_year 2023
_chemical_formula_sum 'C29 H30 N O10 P U'
_chemical_formula_weight 821.54
_space_group_crystal_system monoclinic
_space_group_IT_number 14
_space_group_name_Hall '-P 2ybc'
_space_group_name_H-M_alt 'P 1 21/c 1'
_atom_sites_solution_hydrogens geom
_audit_update_record
;
2023-05-23 deposited with the CCDC.	2023-06-21 downloaded from the CCDC.
;
_cell_angle_alpha 90
_cell_angle_beta 92.2934(15)
_cell_angle_gamma 90
_cell_formula_units_Z 4
_cell_length_a 11.4827(4)
_cell_length_b 14.2168(5)
_cell_length_c 17.7990(6)
_cell_measurement_reflns_used 9765
_cell_measurement_temperature 100(2)
_cell_measurement_theta_max 30.5304
_cell_measurement_theta_min 2.5205
_cell_volume 2903.31(17)
_computing_cell_refinement 'SAINT V8.40B (Bruker AXS LLC, 2019)'
_computing_data_collection 'Bruker Instrument Service vV6.2.16'
_computing_data_reduction 'SAINT V8.40B (Bruker AXS LLC, 2019)'
_computing_molecular_graphics 'shelXle (C.B. Huebschle, rev 1328)'
_computing_structure_refinement 'SHELXL-2019/1 (Sheldrick, 2019)'
_computing_structure_solution 'XT, VERSION 2018/2'
_diffrn_ambient_temperature 100(2)
_diffrn_detector_area_resol_mean 7.41
_diffrn_detector_type 'Bruker PHOTON III area detector'
_diffrn_measured_fraction_theta_full 1.000
_diffrn_measured_fraction_theta_max 1.000
_diffrn_measurement_device 'Kappa diffractometer'
_diffrn_measurement_device_type 'Bruker D8 Quest'
_diffrn_measurement_method '\f and \w scans'
_diffrn_radiation_monochromator 'multilayer mirror optics'
_diffrn_radiation_type MoK\a
_diffrn_radiation_wavelength 0.71073
_diffrn_reflns_av_R_equivalents 0.0597
_diffrn_reflns_av_unetI/netI 0.0257
_diffrn_reflns_limit_h_max 15
_diffrn_reflns_limit_h_min -15
_diffrn_reflns_limit_k_max 19
_diffrn_reflns_limit_k_min -19
_diffrn_reflns_limit_l_max 24
_diffrn_reflns_limit_l_min -23
_diffrn_reflns_number 89833
_diffrn_reflns_theta_full 28.70
_diffrn_reflns_theta_max 28.70
_diffrn_reflns_theta_min 1.77
_diffrn_source 'microfocus sealed X-ray tube'
_diffrn_source_current 1.4
_diffrn_source_type 'Incoatec I\ms 70 W'
_diffrn_source_voltage 50
_exptl_absorpt_coefficient_mu 5.705
_exptl_absorpt_correction_T_max 0.75
_exptl_absorpt_correction_T_min 0.51
_exptl_absorpt_correction_type multi-scan
_exptl_absorpt_process_details
;
Krause, L., Herbst-Irmer, R., Sheldrick, G. M., Stalke, D. (2015).
"Comparison of silver and molybdenum microfocus X-ray sources for
single-crystal structure determination"
J. Appl. Cryst. 48, 3-10.
doi:10.1107/S1600576714022985
;
_exptl_crystal_colour 'translucent light yellow'
_exptl_crystal_density_diffrn 1.880
_exptl_crystal_density_method 'not measured'
_exptl_crystal_description irregular
_exptl_crystal_F_000 1592
_exptl_crystal_size_max 0.080
_exptl_crystal_size_mid 0.072
_exptl_crystal_size_min 0.042
_refine_diff_density_max 1.434
_refine_diff_density_min -1.576
_refine_ls_extinction_method none
_refine_ls_goodness_of_fit_ref 1.054
_refine_ls_hydrogen_treatment constr
_refine_ls_matrix_type full
_refine_ls_number_parameters 380
_refine_ls_number_reflns 7497
_refine_ls_number_restraints 0
_refine_ls_restrained_S_all 1.054
_refine_ls_R_factor_all 0.0238
_refine_ls_R_factor_gt 0.0206
_refine_ls_shift/su_max 0.005
_refine_ls_shift/su_mean 0.000
_refine_ls_structure_factor_coef Fsqd
_refine_ls_weighting_details 'w=1/[\s^2^(Fo^2^)+(0.0269P)^2^+3.7806P] where P=(Fo^2^+2Fc^2^)/3'
_refine_ls_weighting_scheme calc
_refine_ls_wR_factor_gt 0.0527
_refine_ls_wR_factor_ref 0.0554
_reflns_number_gt 6879
_reflns_number_total 7497
_reflns_threshold_expression 'I > 2\s(I)'
_cod_data_source_file d3ce00526g1.cif
_cod_data_source_block 3
_cod_depositor_comments
;
The following automatic conversions were performed:

data item '_exptl_absorpt_correction_type' value 'Multi-Scan' was
changed to 'multi-scan' in accordance with the
/home/data/users/saulius/crontab/automatic-downloads/rss-feeds/RSC/lib/dictionaries/cif_core.dic
dictionary named 'cif_core.dic' version 2.4.2 last updated on
2011-04-26.

Automatic conversion script
Id: cif_fix_values 8170 2020-07-09 18:12:32Z antanas 

 Adding full bibliography for 7246903--7246909.cif.
;
_cod_database_code 7246909

loop_
_space_group_symop_operation_xyz
'x, y, z'
'-x, y+1/2, -z+1/2'
'-x, -y, -z'
'x, -y-1/2, z-1/2'

loop_
_atom_site_type_symbol
_atom_site_label
_atom_site_fract_x
_atom_site_fract_y
_atom_site_fract_z
_atom_site_U_iso_or_equiv
_atom_site_adp_type
_atom_site_calc_flag
_atom_site_refinement_flags_adp
_atom_site_refinement_flags_occupancy
_atom_site_refinement_flags_posn
_atom_site_occupancy
_atom_site_disorder_assembly
_atom_site_disorder_group
U U1 0.67167(2) 0.52116(2) 0.72475(2) 0.01084(4) Uani d . . . 1 . .
P P1 0.73947(5) 0.36069(4) 0.46766(3) 0.01258(11) Uani d . . . 1 . .
O O1 0.70275(16) 0.42354(12) 0.66698(10) 0.0162(3) Uani d . . . 1 . .
O O2 0.64058(17) 0.62147(14) 0.78007(10) 0.0212(4) Uani d . . . 1 . .
O O3 0.46372(17) 0.49226(14) 0.68861(11) 0.0192(4) Uani d . . . 1 . .
O O4 0.52879(16) 0.43326(16) 0.79634(11) 0.0242(4) Uani d . . . 1 . .
O O5 -0.24103(15) 0.43692(13) 0.83195(10) 0.0182(4) Uani d . . . 1 . .
O O6 -0.12408(17) 0.52645(12) 0.76866(12) 0.0193(4) Uani d . . . 1 . .
O O7 0.21025(15) 0.12267(12) 0.85552(10) 0.0170(3) Uani d . . . 1 . .
O O8 0.39737(15) 0.11878(12) 0.88454(10) 0.0160(3) Uani d . . . 1 . .
O O9 0.15566(19) 0.54589(14) 0.96248(12) 0.0245(4) Uani d . . . 1 . .
O O10 0.20258(19) 0.41313(14) 1.01401(10) 0.0251(4) Uani d . . . 1 . .
N N1 0.18021(18) 0.46200(15) 0.95880(12) 0.0147(4) Uani d . . . 1 . .
C C1 0.1860(2) 0.41830(16) 0.87992(13) 0.0126(4) Uani d . . . 1 . .
C C2 0.2988(2) 0.45826(18) 0.84929(14) 0.0150(4) Uani d . . . 1 . .
H H2A 0.294044 0.527787 0.849055 0.018000 Uiso calc U . R 1 . .
H H2B 0.365096 0.440102 0.883554 0.018000 Uiso calc U . R 1 . .
C C3 0.3231(2) 0.4243(2) 0.76979(14) 0.0217(6) Uani d . . . 1 . .
H H3A 0.314161 0.355066 0.767040 0.026000 Uiso calc U . R 1 . .
H H3B 0.266220 0.452904 0.733292 0.026000 Uiso calc U . R 1 . .
C C4 0.4456(2) 0.4514(2) 0.75002(14) 0.0175(5) Uani d . . . 1 . .
C C5 0.0792(2) 0.45413(17) 0.83425(14) 0.0143(4) Uani d . . . 1 . .
H H5A 0.083957 0.523523 0.830852 0.017000 Uiso calc U . R 1 . .
H H5B 0.081840 0.428813 0.782529 0.017000 Uiso calc U . R 1 . .
C C6 -0.0374(2) 0.42785(18) 0.86627(14) 0.0147(4) Uani d . . . 1 . .
H H6A -0.043716 0.358469 0.868666 0.018000 Uiso calc U . R 1 . .
H H6B -0.040505 0.452454 0.918183 0.018000 Uiso calc U . R 1 . .
C C7 -0.1393(2) 0.46611(17) 0.81998(14) 0.0135(4) Uani d . . . 1 . .
C C8 0.1837(2) 0.31065(16) 0.88619(14) 0.0137(4) Uani d . . . 1 . .
H H8A 0.119969 0.293522 0.919468 0.016000 Uiso calc U . R 1 . .
H H8B 0.162720 0.285090 0.835707 0.016000 Uiso calc U . R 1 . .
C C9 0.2941(2) 0.26027(17) 0.91534(15) 0.0183(5) Uani d . . . 1 . .
H H9A 0.363331 0.296130 0.900384 0.022000 Uiso calc U . R 1 . .
H H9B 0.295088 0.257931 0.970956 0.022000 Uiso calc U . R 1 . .
C C10 0.3004(2) 0.16140(17) 0.88466(13) 0.0138(4) Uani d . . . 1 . .
C C11 0.6812(2) 0.47735(17) 0.47173(15) 0.0181(5) Uani d . . . 1 . .
H H11A 0.610781 0.481572 0.438924 0.027000 Uiso calc U . R 1 . .
H H11B 0.739252 0.522423 0.454937 0.027000 Uiso calc U . R 1 . .
H H11C 0.661649 0.491886 0.523550 0.027000 Uiso calc U . R 1 . .
C C12 0.8716(2) 0.35127(17) 0.52517(13) 0.0133(4) Uani d . . . 1 . .
C C13 0.9272(2) 0.26363(18) 0.52986(14) 0.0176(5) Uani d . . . 1 . .
H H13 0.896385 0.211760 0.501874 0.021000 Uiso calc U . R 1 . .
C C14 1.0274(2) 0.2526(2) 0.57552(15) 0.0213(5) Uani d . . . 1 . .
H H14 1.065514 0.193303 0.578513 0.026000 Uiso calc U . R 1 . .
C C15 1.0715(2) 0.3282(2) 0.61662(16) 0.0234(5) Uani d . . . 1 . .
H H15 1.140073 0.320552 0.647694 0.028000 Uiso calc U . R 1 . .
C C16 1.0166(2) 0.4150(2) 0.61283(15) 0.0221(5) Uani d . . . 1 . .
H H16 1.047191 0.466208 0.641674 0.027000 Uiso calc U . R 1 . .
C C17 0.9163(2) 0.42745(18) 0.56666(14) 0.0167(5) Uani d . . . 1 . .
H H17 0.878972 0.487043 0.563568 0.020000 Uiso calc U . R 1 . .
C C18 0.6355(2) 0.27695(17) 0.49958(13) 0.0143(4) Uani d . . . 1 . .
C C19 0.6401(2) 0.18426(18) 0.47363(14) 0.0175(5) Uani d . . . 1 . .
H H19 0.692169 0.167484 0.435693 0.021000 Uiso calc U . R 1 . .
C C20 0.5679(2) 0.11695(18) 0.50383(15) 0.0199(5) Uani d . . . 1 . .
H H20 0.570540 0.053873 0.486363 0.024000 Uiso calc U . R 1 . .
C C21 0.4917(2) 0.1411(2) 0.55938(15) 0.0207(5) Uani d . . . 1 . .
H H21 0.444089 0.094350 0.580685 0.025000 Uiso calc U . R 1 . .
C C22 0.4852(2) 0.2339(2) 0.58383(14) 0.0202(5) Uani d . . . 1 . .
H H22 0.431951 0.250509 0.621098 0.024000 Uiso calc U . R 1 . .
C C23 0.5562(2) 0.30208(19) 0.55402(14) 0.0174(5) Uani d . . . 1 . .
H H23 0.551093 0.365510 0.570367 0.021000 Uiso calc U . R 1 . .
C C24 0.7717(2) 0.33299(16) 0.37231(13) 0.0144(4) Uani d . . . 1 . .
C C25 0.6785(2) 0.31084(18) 0.32236(14) 0.0181(5) Uani d . . . 1 . .
H H25 0.600877 0.310424 0.338874 0.022000 Uiso calc U . R 1 . .
C C26 0.7014(3) 0.28945(19) 0.24824(15) 0.0218(5) Uani d . . . 1 . .
H H26 0.639040 0.273801 0.213830 0.026000 Uiso calc U . R 1 . .
C C27 0.8147(3) 0.29083(19) 0.22422(15) 0.0230(6) Uani d . . . 1 . .
H H27 0.829578 0.274669 0.173709 0.028000 Uiso calc U . R 1 . .
C C28 0.9066(3) 0.31554(18) 0.27316(15) 0.0206(5) Uani d . . . 1 . .
H H28 0.983651 0.318525 0.255702 0.025000 Uiso calc U . R 1 . .
C C29 0.8858(2) 0.33595(17) 0.34781(14) 0.0170(5) Uani d . . . 1 . .
H H29 0.948603 0.351759 0.381880 0.020000 Uiso calc U . R 1 . .

loop_
_atom_site_aniso_label
_atom_site_aniso_U_11
_atom_site_aniso_U_22
_atom_site_aniso_U_33
_atom_site_aniso_U_12
_atom_site_aniso_U_13
_atom_site_aniso_U_23
U1 0.00826(5) 0.01367(5) 0.01061(5) 0.00008(3) 0.00062(3) -0.00004(3)
P1 0.0146(3) 0.0122(3) 0.0110(3) 0.0002(2) 0.0011(2) -0.0006(2)
O1 0.0187(9) 0.0125(8) 0.0174(8) -0.0007(7) 0.0027(7) -0.0007(6)
O2 0.0201(9) 0.0241(9) 0.0191(9) 0.0068(7) -0.0011(7) -0.0055(7)
O3 0.0119(9) 0.0295(10) 0.0160(9) -0.0019(7) -0.0001(7) 0.0050(8)
O4 0.0108(8) 0.0421(12) 0.0196(9) -0.0025(8) -0.0008(7) 0.0116(9)
O5 0.0107(8) 0.0245(9) 0.0192(9) -0.0032(7) 0.0002(6) 0.0050(7)
O6 0.0111(9) 0.0213(9) 0.0253(10) -0.0012(7) -0.0019(7) 0.0090(7)
O7 0.0128(8) 0.0137(8) 0.0245(9) -0.0003(6) 0.0008(7) -0.0053(7)
O8 0.0158(8) 0.0155(8) 0.0166(8) 0.0032(7) 0.0007(6) -0.0008(7)
O9 0.0309(11) 0.0144(8) 0.0282(10) 0.0036(8) 0.0027(8) -0.0046(8)
O10 0.0380(12) 0.0240(10) 0.0131(9) 0.0045(8) -0.0009(8) 0.0004(7)
N1 0.0119(10) 0.0161(9) 0.0160(10) -0.0015(7) 0.0002(8) -0.0018(8)
C1 0.0127(11) 0.0129(10) 0.0122(10) -0.0011(8) 0.0007(8) 0.0000(8)
C2 0.0109(11) 0.0189(11) 0.0152(11) -0.0009(9) -0.0007(8) 0.0009(9)
C3 0.0109(11) 0.0402(16) 0.0141(12) -0.0055(10) 0.0022(9) 0.0002(10)
C4 0.0113(11) 0.0263(13) 0.0149(11) -0.0022(10) 0.0010(9) 0.0011(10)
C5 0.0131(11) 0.0151(10) 0.0146(11) 0.0000(9) 0.0013(8) 0.0033(9)
C6 0.0080(10) 0.0192(11) 0.0169(11) -0.0002(9) 0.0005(8) 0.0045(9)
C7 0.0100(10) 0.0162(10) 0.0143(11) 0.0005(8) -0.0001(8) 0.0003(9)
C8 0.0127(11) 0.0106(10) 0.0174(11) 0.0001(8) -0.0019(8) -0.0005(9)
C9 0.0184(12) 0.0152(11) 0.0204(12) 0.0037(9) -0.0077(9) -0.0056(9)
C10 0.0164(11) 0.0136(10) 0.0115(10) 0.0006(9) 0.0012(8) 0.0002(8)
C11 0.0225(13) 0.0153(11) 0.0163(12) 0.0034(9) -0.0007(10) -0.0014(9)
C12 0.0136(11) 0.0151(11) 0.0115(10) -0.0005(9) 0.0020(8) -0.0003(8)
C13 0.0201(12) 0.0165(11) 0.0162(11) 0.0012(9) 0.0016(9) -0.0013(9)
C14 0.0217(13) 0.0235(13) 0.0186(12) 0.0061(10) 0.0010(10) 0.0011(10)
C15 0.0180(13) 0.0306(14) 0.0212(13) -0.0022(11) -0.0030(10) 0.0009(11)
C16 0.0218(13) 0.0243(13) 0.0199(13) -0.0066(10) -0.0025(10) -0.0015(10)
C17 0.0187(12) 0.0162(11) 0.0153(11) -0.0018(9) 0.0027(9) -0.0016(9)
C18 0.0137(11) 0.0164(11) 0.0129(11) -0.0016(9) -0.0003(8) 0.0021(9)
C19 0.0163(12) 0.0182(11) 0.0180(12) -0.0002(9) -0.0005(9) 0.0017(9)
C20 0.0205(13) 0.0154(11) 0.0237(13) -0.0016(10) -0.0026(10) 0.0033(10)
C21 0.0160(12) 0.0282(13) 0.0177(12) -0.0076(10) -0.0028(9) 0.0055(10)
C22 0.0156(12) 0.0329(14) 0.0122(11) -0.0042(10) 0.0004(9) 0.0003(10)
C23 0.0151(11) 0.0245(12) 0.0127(11) -0.0013(9) 0.0001(9) -0.0022(9)
C24 0.0200(12) 0.0121(10) 0.0110(10) -0.0008(9) 0.0011(9) 0.0002(8)
C25 0.0197(12) 0.0198(12) 0.0149(11) -0.0005(10) 0.0008(9) -0.0012(9)
C26 0.0305(14) 0.0204(12) 0.0144(12) -0.0027(11) -0.0009(10) -0.0026(10)
C27 0.0368(16) 0.0205(12) 0.0118(11) -0.0003(11) 0.0043(10) -0.0011(10)
C28 0.0263(14) 0.0185(12) 0.0178(12) 0.0023(10) 0.0095(10) 0.0030(10)
C29 0.0208(12) 0.0135(10) 0.0169(12) -0.0011(9) 0.0028(9) 0.0016(9)

loop_
_atom_type_symbol
_atom_type_description
_atom_type_scat_dispersion_real
_atom_type_scat_dispersion_imag
_atom_type_scat_source
C C 0.0033 0.0016 'International Tables Vol C Tables 4.2.6.8 and 6.1.1.4'
H H 0.0000 0.0000 'International Tables Vol C Tables 4.2.6.8 and 6.1.1.4'
O O 0.0106 0.0060 'International Tables Vol C Tables 4.2.6.8 and 6.1.1.4'
P P 0.1023 0.0942 'International Tables Vol C Tables 4.2.6.8 and 6.1.1.4'
U U -9.6767 9.6646 'International Tables Vol C Tables 4.2.6.8 and 6.1.1.4'
N N 0.0061 0.0033 'International Tables Vol C Tables 4.2.6.8 and 6.1.1.4'

loop_
_geom_angle_atom_site_label_1
_geom_angle_atom_site_label_2
_geom_angle_atom_site_label_3
_geom_angle_site_symmetry_1
_geom_angle_site_symmetry_3
_geom_angle
_geom_angle_publ_flag
O1 U1 O2 . . 178.13(8) ?
O1 U1 O5 . 1_655 89.04(7) ?
O2 U1 O5 . 1_655 92.64(8) ?
O1 U1 O6 . 1_655 89.81(8) ?
O2 U1 O6 . 1_655 90.55(8) ?
O5 U1 O6 1_655 1_655 53.46(6) ?
O1 U1 O4 . . 93.25(8) ?
O2 U1 O4 . . 88.15(8) ?
O5 U1 O4 1_655 . 66.80(6) ?
O6 U1 O4 1_655 . 120.12(6) ?
O1 U1 O7 . 2_656 89.65(7) ?
O2 U1 O7 . 2_656 88.78(8) ?
O5 U1 O7 1_655 2_656 121.45(6) ?
O6 U1 O7 1_655 2_656 68.00(6) ?
O4 U1 O7 . 2_656 171.34(6) ?
O1 U1 O3 . . 86.21(8) ?
O2 U1 O3 . . 93.67(8) ?
O5 U1 O3 1_655 . 118.90(6) ?
O6 U1 O3 1_655 . 171.52(6) ?
O4 U1 O3 . . 52.78(6) ?
O7 U1 O3 2_656 . 119.39(6) ?
O1 U1 O8 . 2_656 92.77(7) ?
O2 U1 O8 . 2_656 85.47(7) ?
O5 U1 O8 1_655 2_656 173.47(6) ?
O6 U1 O8 1_655 2_656 120.24(6) ?
O4 U1 O8 . 2_656 119.30(6) ?
O7 U1 O8 2_656 2_656 52.34(6) ?
O3 U1 O8 . 2_656 67.50(6) ?
C11 P1 C18 . . 110.30(13) ?
C11 P1 C24 . . 109.44(12) ?
C18 P1 C24 . . 108.59(11) ?
C11 P1 C12 . . 110.70(12) ?
C18 P1 C12 . . 109.08(11) ?
C24 P1 C12 . . 108.68(11) ?
C4 O3 U1 . . 92.39(15) ?
C4 O4 U1 . . 93.47(15) ?
C7 O5 U1 . 1_455 93.48(15) ?
C7 O6 U1 . 1_455 92.94(15) ?
C10 O7 U1 . 2_646 91.86(14) ?
C10 O8 U1 . 2_646 90.88(14) ?
O10 N1 O9 . . 123.4(2) ?
O10 N1 C1 . . 119.2(2) ?
O9 N1 C1 . . 117.3(2) ?
C5 C1 C2 . . 110.98(19) ?
C5 C1 C8 . . 110.75(19) ?
C2 C1 C8 . . 114.4(2) ?
C5 C1 N1 . . 106.67(19) ?
C2 C1 N1 . . 104.04(18) ?
C8 C1 N1 . . 109.55(19) ?
C3 C2 C1 . . 113.5(2) ?
C3 C2 H2A . . 108.900000 ?
C1 C2 H2A . . 108.900000 ?
C3 C2 H2B . . 108.900000 ?
C1 C2 H2B . . 108.900000 ?
H2A C2 H2B . . 107.700000 ?
C4 C3 C2 . . 109.8(2) ?
C4 C3 H3A . . 109.700000 ?
C2 C3 H3A . . 109.700000 ?
C4 C3 H3B . . 109.700000 ?
C2 C3 H3B . . 109.700000 ?
H3A C3 H3B . . 108.200000 ?
O3 C4 O4 . . 120.9(2) ?
O3 C4 C3 . . 120.3(2) ?
O4 C4 C3 . . 118.8(2) ?
O3 C4 U1 . . 61.16(13) ?
O4 C4 U1 . . 60.08(13) ?
C3 C4 U1 . . 173.1(2) ?
C6 C5 C1 . . 114.7(2) ?
C6 C5 H5A . . 108.600000 ?
C1 C5 H5A . . 108.600000 ?
C6 C5 H5B . . 108.600000 ?
C1 C5 H5B . . 108.600000 ?
H5A C5 H5B . . 107.600000 ?
C7 C6 C5 . . 112.5(2) ?
C7 C6 H6A . . 109.100000 ?
C5 C6 H6A . . 109.100000 ?
C7 C6 H6B . . 109.100000 ?
C5 C6 H6B . . 109.100000 ?
H6A C6 H6B . . 107.800000 ?
O5 C7 O6 . . 119.8(2) ?
O5 C7 C6 . . 119.4(2) ?
O6 C7 C6 . . 120.8(2) ?
O5 C7 U1 . 1_455 59.82(13) ?
O6 C7 U1 . 1_455 60.24(13) ?
C6 C7 U1 . 1_455 174.26(17) ?
C9 C8 C1 . . 118.4(2) ?
C9 C8 H8A . . 107.700000 ?
C1 C8 H8A . . 107.700000 ?
C9 C8 H8B . . 107.700000 ?
C1 C8 H8B . . 107.700000 ?
H8A C8 H8B . . 107.100000 ?
C10 C9 C8 . . 111.4(2) ?
C10 C9 H9A . . 109.400000 ?
C8 C9 H9A . . 109.400000 ?
C10 C9 H9B . . 109.400000 ?
C8 C9 H9B . . 109.400000 ?
H9A C9 H9B . . 108.000000 ?
O7 C10 O8 . . 119.7(2) ?
O7 C10 C9 . . 120.2(2) ?
O8 C10 C9 . . 120.0(2) ?
O7 C10 U1 . 2_646 61.44(12) ?
O8 C10 U1 . 2_646 62.34(12) ?
C9 C10 U1 . 2_646 156.59(17) ?
P1 C11 H11A . . 109.500000 ?
P1 C11 H11B . . 109.500000 ?
H11A C11 H11B . . 109.500000 ?
P1 C11 H11C . . 109.500000 ?
H11A C11 H11C . . 109.500000 ?
H11B C11 H11C . . 109.500000 ?
C17 C12 C13 . . 120.1(2) ?
C17 C12 P1 . . 121.74(19) ?
C13 C12 P1 . . 118.12(18) ?
C14 C13 C12 . . 120.0(2) ?
C14 C13 H13 . . 120.000000 ?
C12 C13 H13 . . 120.000000 ?
C15 C14 C13 . . 119.8(3) ?
C15 C14 H14 . . 120.100000 ?
C13 C14 H14 . . 120.100000 ?
C14 C15 C16 . . 120.6(3) ?
C14 C15 H15 . . 119.700000 ?
C16 C15 H15 . . 119.700000 ?
C15 C16 C17 . . 120.2(2) ?
C15 C16 H16 . . 119.900000 ?
C17 C16 H16 . . 119.900000 ?
C12 C17 C16 . . 119.3(2) ?
C12 C17 H17 . . 120.400000 ?
C16 C17 H17 . . 120.400000 ?
C19 C18 C23 . . 120.2(2) ?
C19 C18 P1 . . 119.08(19) ?
C23 C18 P1 . . 120.57(19) ?
C20 C19 C18 . . 119.4(2) ?
C20 C19 H19 . . 120.300000 ?
C18 C19 H19 . . 120.300000 ?
C19 C20 C21 . . 120.5(2) ?
C19 C20 H20 . . 119.700000 ?
C21 C20 H20 . . 119.700000 ?
C20 C21 C22 . . 120.0(2) ?
C20 C21 H21 . . 120.000000 ?
C22 C21 H21 . . 120.000000 ?
C23 C22 C21 . . 120.2(2) ?
C23 C22 H22 . . 119.900000 ?
C21 C22 H22 . . 119.900000 ?
C22 C23 C18 . . 119.6(2) ?
C22 C23 H23 . . 120.200000 ?
C18 C23 H23 . . 120.200000 ?
C29 C24 C25 . . 120.7(2) ?
C29 C24 P1 . . 121.28(19) ?
C25 C24 P1 . . 117.97(19) ?
C26 C25 C24 . . 118.9(3) ?
C26 C25 H25 . . 120.500000 ?
C24 C25 H25 . . 120.500000 ?
C27 C26 C25 . . 120.4(3) ?
C27 C26 H26 . . 119.800000 ?
C25 C26 H26 . . 119.800000 ?
C26 C27 C28 . . 120.7(2) ?
C26 C27 H27 . . 119.700000 ?
C28 C27 H27 . . 119.700000 ?
C27 C28 C29 . . 119.9(3) ?
C27 C28 H28 . . 120.100000 ?
C29 C28 H28 . . 120.100000 ?
C28 C29 C24 . . 119.4(2) ?
C28 C29 H29 . . 120.300000 ?
C24 C29 H29 . . 120.300000 ?

loop_
_geom_bond_atom_site_label_1
_geom_bond_atom_site_label_2
_geom_bond_site_symmetry_2
_geom_bond_distance
_geom_bond_publ_flag
U1 O1 . 1.7721(17) ?
U1 O2 . 1.7773(18) ?
U1 O5 1_655 2.4345(18) ?
U1 O6 1_655 2.4434(19) ?
U1 O4 . 2.4585(19) ?
U1 O7 2_656 2.4732(18) ?
U1 O3 . 2.4823(19) ?
U1 O8 2_656 2.4930(17) ?
P1 C11 . 1.791(2) ?
P1 C18 . 1.795(2) ?
P1 C24 . 1.795(2) ?
P1 C12 . 1.801(2) ?
O3 C4 . 1.262(3) ?
O4 C4 . 1.263(3) ?
O5 C7 . 1.266(3) ?
O6 C7 . 1.270(3) ?
O7 C10 . 1.265(3) ?
O8 C10 . 1.268(3) ?
O9 N1 . 1.228(3) ?
O10 N1 . 1.222(3) ?
N1 C1 . 1.539(3) ?
C1 C5 . 1.531(3) ?
C1 C2 . 1.535(3) ?
C1 C8 . 1.535(3) ?
C2 C3 . 1.531(3) ?
C2 H2A . 0.990000 ?
C2 H2B . 0.990000 ?
C3 C4 . 1.514(3) ?
C3 H3A . 0.990000 ?
C3 H3B . 0.990000 ?
C5 C6 . 1.523(3) ?
C5 H5A . 0.990000 ?
C5 H5B . 0.990000 ?
C6 C7 . 1.505(3) ?
C6 H6A . 0.990000 ?
C6 H6B . 0.990000 ?
C8 C9 . 1.529(3) ?
C8 H8A . 0.990000 ?
C8 H8B . 0.990000 ?
C9 C10 . 1.511(3) ?
C9 H9A . 0.990000 ?
C9 H9B . 0.990000 ?
C11 H11A . 0.980000 ?
C11 H11B . 0.980000 ?
C11 H11C . 0.980000 ?
C12 C17 . 1.397(3) ?
C12 C13 . 1.401(3) ?
C13 C14 . 1.391(4) ?
C13 H13 . 0.950000 ?
C14 C15 . 1.385(4) ?
C14 H14 . 0.950000 ?
C15 C16 . 1.386(4) ?
C15 H15 . 0.950000 ?
C16 C17 . 1.399(4) ?
C16 H16 . 0.950000 ?
C17 H17 . 0.950000 ?
C18 C19 . 1.398(3) ?
C18 C23 . 1.402(3) ?
C19 C20 . 1.389(4) ?
C19 H19 . 0.950000 ?
C20 C21 . 1.389(4) ?
C20 H20 . 0.950000 ?
C21 C22 . 1.391(4) ?
C21 H21 . 0.950000 ?
C22 C23 . 1.385(4) ?
C22 H22 . 0.950000 ?
C23 H23 . 0.950000 ?
C24 C29 . 1.399(4) ?
C24 C25 . 1.399(3) ?
C25 C26 . 1.389(4) ?
C25 H25 . 0.950000 ?
C26 C27 . 1.386(4) ?
C26 H26 . 0.950000 ?
C27 C28 . 1.386(4) ?
C27 H27 . 0.950000 ?
C28 C29 . 1.390(4) ?
C28 H28 . 0.950000 ?
C29 H29 . 0.950000 ?

loop_
_geom_hbond_atom_site_label_D
_geom_hbond_atom_site_label_H
_geom_hbond_atom_site_label_A
_geom_hbond_site_symmetry_A
_geom_hbond_distance_DH
_geom_hbond_distance_HA
_geom_hbond_distance_DA
_geom_hbond_angle_DHA
_geom_hbond_publ_flag
C6 H6B O9 3_567 0.99 2.55 3.407(3) 145.2 ?
C11 H11A O3 3_666 0.98 2.42 3.274(3) 145.1 ?
C11 H11C O8 2_656 0.98 2.55 3.404(3) 146.2 ?
C13 H13 O9 2_646 0.95 2.52 3.243(3) 132.9 ?
C19 H19 O5 4_665 0.95 2.51 3.386(3) 152.9 ?
C23 H23 O1 . 0.95 2.54 3.096(3) 117.9 ?
